data_2300466
loop_
_publ_author_name
'Tan, Seng Lim'
'Ng, Seik Weng'

_publ_section_title
;
 Does the size of a crystal matter in an X-ray crystal structure analysis
 of a small molecule?
;
_journal_coeditor_code kk5175
_journal_issue 4
_journal_name_full 'Journal of Applied Crystallography'
_journal_page_first 1443
_journal_page_last 1444
_journal_paper_doi 10.1107/S1600576714011297
_journal_volume 47
_journal_year 2014
_chemical_formula_moiety 'C7 H8 F N3 S'
_chemical_formula_sum 'C7 H8 F N3 S'
_chemical_formula_weight 185.22
_chemical_name_systematic
; 
  3-Amino-1-(4-fluorophenyl)thiourea
;
_space_group_IT_number 14
_symmetry_cell_setting monoclinic
_symmetry_space_group_name_Hall '-P 2ybc'
_symmetry_space_group_name_H-M 'P 1 21/c 1'
_atom_sites_solution_hydrogens geom
_atom_sites_solution_primary direct
_atom_sites_solution_secondary difmap
_audit_creation_method SHELXL-97
_cell_angle_alpha 90.00
_cell_angle_beta 91.699(6)
_cell_angle_gamma 90.00
_cell_formula_units_Z 4
_cell_length_a 11.9533(8)
_cell_length_b 5.5087(4)
_cell_length_c 12.4688(8)
_cell_measurement_reflns_used 2061
_cell_measurement_temperature 100(2)
_cell_measurement_theta_max 27.5330
_cell_measurement_theta_min 3.7260
_cell_volume 820.67(10)
_computing_cell_refinement 'CrysAlis PRO (Agilent, 2014)'
_computing_data_collection 'CrysAlis PRO (Agilent, 2014)'
_computing_data_reduction 'CrysAlis PRO (Agilent, 2014)'
_computing_molecular_graphics 'X-Seed (Barbour, 2001)'
_computing_publication_material 'publCIF (Westrip, 2010)'
_computing_structure_refinement 'SHELXL-97 (Sheldrick, 2008)'
_computing_structure_solution 'SHELXS-97 (Sheldrick, 2008)'
_diffrn_ambient_temperature 100(2)
_diffrn_detector_area_resol_mean 10.4041
_diffrn_measured_fraction_theta_full 0.998
_diffrn_measured_fraction_theta_max 0.998
_diffrn_measurement_device_type 'Agilent Technologies SuperNova Dual diffractometer with Atlas detector'
_diffrn_measurement_method '\w scan'
_diffrn_radiation_monochromator Mirror
_diffrn_radiation_source 'SuperNova (Mo) X-ray Source'
_diffrn_radiation_type MoK\a
_diffrn_radiation_wavelength 0.71073
_diffrn_reflns_av_R_equivalents 0.0409
_diffrn_reflns_av_sigmaI/netI 0.0480
_diffrn_reflns_limit_h_max 15
_diffrn_reflns_limit_h_min -11
_diffrn_reflns_limit_k_max 7
_diffrn_reflns_limit_k_min -7
_diffrn_reflns_limit_l_max 16
_diffrn_reflns_limit_l_min -14
_diffrn_reflns_number 5875
_diffrn_reflns_theta_full 27.58
_diffrn_reflns_theta_max 27.58
_diffrn_reflns_theta_min 3.27
_diffrn_standards_decay_% 0
_diffrn_standards_interval_count 0
_diffrn_standards_interval_time 0
_diffrn_standards_number 0
_exptl_absorpt_coefficient_mu 0.355
_exptl_absorpt_correction_T_max 0.952
_exptl_absorpt_correction_T_min 0.915
_exptl_absorpt_correction_type gaussian
_exptl_absorpt_process_details 'CrysAlis PRO (Agilent, 2014)'
_exptl_crystal_colour colorless
_exptl_crystal_density_diffrn 1.499
_exptl_crystal_density_method 'not measured'
_exptl_crystal_description prism
_exptl_crystal_F_000 384
_exptl_crystal_size_max 0.30
_exptl_crystal_size_mid 0.25
_exptl_crystal_size_min 0.14
_refine_diff_density_max 0.264
_refine_diff_density_min -0.263
_refine_diff_density_rms 0.062
_refine_ls_extinction_method none
_refine_ls_goodness_of_fit_ref 1.032
_refine_ls_hydrogen_treatment mixed
_refine_ls_matrix_type full
_refine_ls_number_parameters 125
_refine_ls_number_reflns 1894
_refine_ls_number_restraints 4
_refine_ls_restrained_S_all 1.031
_refine_ls_R_factor_all 0.0539
_refine_ls_R_factor_gt 0.0370
_refine_ls_shift/su_max 0.001
_refine_ls_shift/su_mean 0.001
_refine_ls_structure_factor_coef Fsqd
_refine_ls_weighting_details 'calc w=1/[\s^2^(Fo^2^)+(0.0367P)^2^+0.3187P] where P=(Fo^2^+2Fc^2^)/3'
_refine_ls_weighting_scheme calc
_refine_ls_wR_factor_gt 0.0826
_refine_ls_wR_factor_ref 0.0935
_reflns_number_gt 1475
_reflns_number_total 1894
_reflns_threshold_expression I>2\s(I)
_cod_data_source_file kk5175sup1.cif
_cod_data_source_block S4
_cod_depositor_comments
;
The following automatic conversions were performed:

'_exptl_absorpt_correction_type' value 'Gaussian' changed to
'gaussian' according to
/usr/data/users/saulius/crontab/automatic-downloads/rss-feeds/IUCr/lib/dictionaries/cif_core.dic
dictionary named 'cif_core.dic' version 2.4.2 from 2011-04-26.

Automatic conversion script
Id: cif_fix_values 2281 2013-09-26 08:29:07Z andrius 

 Adding full bibliography for 2300463--2300482.cif.
;
_cod_original_sg_symbol_H-M 'P 21/c'
_cod_database_code 2300466
_cod_database_fobs_code 2300466

loop_
_symmetry_equiv_pos_as_xyz
'x, y, z'
'-x, y+1/2, -z+1/2'
'-x, -y, -z'
'x, -y-1/2, z-1/2'

loop_
_atom_site_label
_atom_site_type_symbol
_atom_site_fract_x
_atom_site_fract_y
_atom_site_fract_z
_atom_site_U_iso_or_equiv
_atom_site_adp_type
_atom_site_occupancy
_atom_site_symmetry_multiplicity
_atom_site_calc_flag
_atom_site_refinement_flags
S1 S 0.09534(4) 0.49188(9) 0.35351(4) 0.02143(16) Uani 1 1 d .
F1 F 0.46545(9) 0.75466(19) 0.01932(8) 0.0221(3) Uani 1 1 d .
C1 C 0.14569(14) 0.7340(3) 0.42348(14) 0.0134(4) Uani 1 1 d .
C2 C 0.28879(14) 0.8395(3) 0.29358(13) 0.0138(4) Uani 1 1 d .
C3 C 0.27957(15) 1.0112(3) 0.21299(15) 0.0161(4) Uani 1 1 d .
H3A H 0.2322 1.1479 0.2216 0.019 Uiso 1 1 calc R
C4 C 0.33900(15) 0.9860(3) 0.11930(14) 0.0170(4) Uani 1 1 d .
H4 H 0.3335 1.1035 0.0636 0.020 Uiso 1 1 calc R
C5 C 0.40620(15) 0.7837(3) 0.11038(14) 0.0154(4) Uani 1 1 d .
C6 C 0.41732(14) 0.6086(3) 0.18892(14) 0.0154(4) Uani 1 1 d .
H6 H 0.4641 0.4714 0.1795 0.018 Uiso 1 1 calc R
C7 C 0.35797(14) 0.6386(3) 0.28240(14) 0.0150(4) Uani 1 1 d .
H7 H 0.3647 0.5221 0.3384 0.018 Uiso 1 1 calc R
N1 N 0.14463(13) 0.9983(3) 0.57561(12) 0.0165(3) Uani 1 1 d D
N2 N 0.09959(13) 0.8002(3) 0.51576(12) 0.0160(3) Uani 1 1 d D
N3 N 0.23012(13) 0.8744(3) 0.39055(12) 0.0164(3) Uani 1 1 d D
H11 H 0.0911(13) 1.106(3) 0.5818(15) 0.022(6) Uiso 1 1 d D
H12 H 0.1629(18) 0.943(4) 0.6406(10) 0.033(6) Uiso 1 1 d D
H2 H 0.0494(15) 0.708(3) 0.5453(16) 0.032(6) Uiso 1 1 d D
H3 H 0.2423(19) 1.007(3) 0.4287(16) 0.034(7) Uiso 1 1 d D

loop_
_atom_site_aniso_label
_atom_site_aniso_U_11
_atom_site_aniso_U_22
_atom_site_aniso_U_33
_atom_site_aniso_U_23
_atom_site_aniso_U_13
_atom_site_aniso_U_12
S1 0.0250(3) 0.0214(3) 0.0184(3) -0.0060(2) 0.01017(19) -0.0101(2)
F1 0.0267(6) 0.0226(6) 0.0177(6) -0.0011(5) 0.0115(5) 0.0006(5)
C1 0.0128(9) 0.0154(9) 0.0122(8) 0.0017(7) 0.0005(6) 0.0012(7)
C2 0.0123(9) 0.0145(9) 0.0147(9) -0.0034(7) 0.0027(7) -0.0034(7)
C3 0.0146(9) 0.0121(9) 0.0218(9) -0.0022(8) 0.0028(7) 0.0003(7)
C4 0.0204(10) 0.0154(9) 0.0153(9) 0.0038(8) 0.0017(7) -0.0011(7)
C5 0.0136(9) 0.0203(10) 0.0126(8) -0.0037(7) 0.0046(7) -0.0043(7)
C6 0.0112(9) 0.0149(9) 0.0202(9) -0.0022(8) 0.0013(7) -0.0002(7)
C7 0.0157(9) 0.0140(9) 0.0153(9) 0.0027(8) -0.0005(7) -0.0024(7)
N1 0.0181(8) 0.0172(8) 0.0142(8) -0.0032(7) 0.0002(6) 0.0014(6)
N2 0.0153(8) 0.0180(8) 0.0148(8) -0.0027(6) 0.0034(6) -0.0035(6)
N3 0.0176(8) 0.0151(8) 0.0167(8) -0.0033(7) 0.0054(6) -0.0040(6)

loop_
_atom_type_symbol
_atom_type_description
_atom_type_scat_dispersion_real
_atom_type_scat_dispersion_imag
_atom_type_scat_source
C C 0.0033 0.0016 'International Tables Vol C Tables 4.2.6.8 and 6.1.1.4'
H H 0.0000 0.0000 'International Tables Vol C Tables 4.2.6.8 and 6.1.1.4'
N N 0.0061 0.0033 'International Tables Vol C Tables 4.2.6.8 and 6.1.1.4'
F F 0.0171 0.0103 'International Tables Vol C Tables 4.2.6.8 and 6.1.1.4'
S S 0.1246 0.1234 'International Tables Vol C Tables 4.2.6.8 and 6.1.1.4'

loop_
_exptl_crystal_face_index_h
_exptl_crystal_face_index_k
_exptl_crystal_face_index_l
_exptl_crystal_face_perp_dist
_exptl_oxdiff_crystal_face_indexfrac_h
_exptl_oxdiff_crystal_face_indexfrac_k
_exptl_oxdiff_crystal_face_indexfrac_l
_exptl_oxdiff_crystal_face_x
_exptl_oxdiff_crystal_face_y
_exptl_oxdiff_crystal_face_z
-17 0 1 0.1305 -16.8492 -0.0654 0.9816 -0.1149 0.6242 0.7727
1 8 4 0.1373 1.1390 7.5074 4.2892 -0.1968 -0.8173 0.5416
1 8 -3 0.1338 0.8849 7.6240 -3.2615 0.2306 -0.7806 0.5809
13 -5 0 0.1606 13.1373 -4.8510 0.3542 -0.0013 -0.0008 -1.0000
-2 -8 2 0.1105 -1.7646 -7.6840 1.8422 -0.1536 0.8265 -0.5416
1 0 -18 0.0574 0.5640 -0.0865 -17.5758 0.9969 0.0784 0.0090
0 0 18 0.0836 -0.3061 -0.0086 17.5758 -0.9965 -0.0784 -0.0286
17 0 -1 0.1349 16.8420 0.2257 -1.0175 0.1178 -0.6399 -0.7594

loop_
_geom_angle_atom_site_label_1
_geom_angle_atom_site_label_2
_geom_angle_atom_site_label_3
_geom_angle
N2 C1 N3 115.89(16)
N2 C1 S1 120.48(13)
N3 C1 S1 123.61(13)
C3 C2 C7 120.44(16)
C3 C2 N3 119.51(16)
C7 C2 N3 120.01(16)
C2 C3 C4 120.66(17)
C2 C3 H3A 119.7
C4 C3 H3A 119.7
C5 C4 C3 117.45(17)
C5 C4 H4 121.3
C3 C4 H4 121.3
F1 C5 C6 117.87(16)
F1 C5 C4 118.63(16)
C6 C5 C4 123.50(16)
C5 C6 C7 118.11(17)
C5 C6 H6 120.9
C7 C6 H6 120.9
C2 C7 C6 119.83(16)
C2 C7 H7 120.1
C6 C7 H7 120.1
N2 N1 H11 107.6(14)
N2 N1 H12 107.1(15)
H11 N1 H12 108.3(19)
C1 N2 N1 120.08(15)
C1 N2 H2 120.4(14)
N1 N2 H2 118.7(14)
C1 N3 C2 124.93(15)
C1 N3 H3 115.1(15)
C2 N3 H3 119.5(15)

loop_
_geom_bond_atom_site_label_1
_geom_bond_atom_site_label_2
_geom_bond_distance
S1 C1 1.6943(18)
F1 C5 1.3654(19)
C1 N2 1.341(2)
C1 N3 1.345(2)
C2 C3 1.382(2)
C2 C7 1.391(2)
C2 N3 1.429(2)
C3 C4 1.392(2)
C3 H3A 0.9500
C4 C5 1.380(3)
C4 H4 0.9500
C5 C6 1.378(3)
C6 C7 1.392(2)
C6 H6 0.9500
C7 H7 0.9500
N1 N2 1.419(2)
N1 H11 0.879(9)
N1 H12 0.888(9)
N2 H2 0.876(9)
N3 H3 0.880(10)

loop_
_geom_torsion_atom_site_label_1
_geom_torsion_atom_site_label_2
_geom_torsion_atom_site_label_3
_geom_torsion_atom_site_label_4
_geom_torsion
C7 C2 C3 C4 0.2(3)
N3 C2 C3 C4 177.69(16)
C2 C3 C4 C5 0.3(3)
C3 C4 C5 F1 -179.96(15)
C3 C4 C5 C6 -0.2(3)
F1 C5 C6 C7 179.36(15)
C4 C5 C6 C7 -0.4(3)
C3 C2 C7 C6 -0.8(3)
N3 C2 C7 C6 -178.29(16)
C5 C6 C7 C2 0.9(3)
N3 C1 N2 N1 -3.8(2)
S1 C1 N2 N1 177.95(13)
N2 C1 N3 C2 -178.45(16)
S1 C1 N3 C2 -0.3(3)
C3 C2 N3 C1 113.9(2)
C7 C2 N3 C1 -68.6(2)
